data_4108153
loop_
_publ_author_name
'Shau-Hua Ueng'
'Malika Makhlouf Brahmi'
'\'Etienne Derat'
'Louis Fensterbank'
'Emmanuel Lac\^ote'
'Max Malacria'
'Dennis P. Curran'

_publ_contact_author
;
  E. Lacote
;
_publ_contact_author_email emmanuel.lacote@upmc.fr
_publ_contact_author_fax '00 33 1 44 27 73 60'
_publ_contact_author_phone '00 33 1 44 27 25 47'
_publ_section_title
;
 Complexes of Borane and N-Heterocyclic Carbenes: A New Class of Radical
 Hydrogen Atom Donor
;
_journal_name_full 'Journal of the American Chemical Society'
_journal_page_first 10082
_journal_page_last 10083
_journal_paper_doi 10.1021/ja804150k
_journal_volume 130
_journal_year 2008
_chemical_formula_moiety 'C11 H14 B N3'
_chemical_formula_sum 'C11 H14 B N3'
_chemical_formula_weight 199.06
_chemical_name_systematic
;
 ?
;
_space_group_IT_number 62
_symmetry_cell_setting orthorhombic
_symmetry_space_group_name_Hall '-P 2ac 2n'
_symmetry_space_group_name_H-M 'P n m a'
_atom_sites_solution_hydrogens geom
_atom_sites_solution_primary direct
_atom_sites_solution_secondary difmap
_audit_creation_method SHELXL-97
_cell_angle_alpha 90.00
_cell_angle_beta 90.00
_cell_angle_gamma 90.00
_cell_formula_units_Z 4
_cell_length_a 10.1333(16)
_cell_length_b 6.8285(11)
_cell_length_c 15.7143(16)
_cell_measurement_reflns_used 54
_cell_measurement_temperature 200(2)
_cell_measurement_theta_max 19.4
_cell_measurement_theta_min 3.3
_cell_volume 1087.4(3)
_computing_cell_refinement 'Dirax/lsq (Duisenberg & Schreurs, 1989-2000)'
_computing_data_collection 'Collect (Nonius BV, 1997-2000)'
_computing_data_reduction 'EvalCCD (Duisenberg & Schreurs 1990-2000)'
_computing_molecular_graphics 'DIAMOND (Brandenburg, 1999)'
_computing_publication_material 'WinGX publication routines (Farrugia, 1999)'
_computing_structure_refinement 'SHELXL-97 (Sheldrick, 1997)'
_computing_structure_solution 'SIR97 (Giacovazzo et al, 1999)'
_diffrn_ambient_temperature 200(2)
_diffrn_detector_area_resol_mean 9
_diffrn_measured_fraction_theta_full 0.997
_diffrn_measured_fraction_theta_max 0.997
_diffrn_measurement_device_type KappaCCD
_diffrn_measurement_method 'CCD rotation images, thick slices'
_diffrn_radiation_monochromator graphite
_diffrn_radiation_source 'fine-focus sealed tube'
_diffrn_radiation_type MoK\a
_diffrn_radiation_wavelength 0.71073
_diffrn_reflns_av_R_equivalents 0.0468
_diffrn_reflns_av_sigmaI/netI 0.0432
_diffrn_reflns_limit_h_max 9
_diffrn_reflns_limit_h_min -13
_diffrn_reflns_limit_k_max 8
_diffrn_reflns_limit_k_min -8
_diffrn_reflns_limit_l_max 20
_diffrn_reflns_limit_l_min -19
_diffrn_reflns_number 6936
_diffrn_reflns_theta_full 27.48
_diffrn_reflns_theta_max 27.48
_diffrn_reflns_theta_min 2.59
_diffrn_standards_decay_% 0
_diffrn_standards_number 0
_exptl_absorpt_coefficient_mu 0.074
_exptl_absorpt_correction_T_max 0.990
_exptl_absorpt_correction_T_min 0.757
_exptl_absorpt_correction_type multi-scan
_exptl_absorpt_process_details
; 
R.H. Blessing, Acta Cryst. (1995), A51, 33-38
;
_exptl_crystal_colour colorless
_exptl_crystal_density_diffrn 1.216
_exptl_crystal_description block
_exptl_crystal_F_000 424
_exptl_crystal_size_max 0.24
_exptl_crystal_size_mid 0.15
_exptl_crystal_size_min 0.13
_refine_diff_density_max 0.297
_refine_diff_density_min -0.177
_refine_diff_density_rms 0.043
_refine_ls_extinction_coef 0.027(6)
_refine_ls_extinction_expression Fc^*^=kFc[1+0.001xFc^2^\l^3^/sin(2\q)]^-1/4^
_refine_ls_extinction_method SHELXL
_refine_ls_goodness_of_fit_ref 1.044
_refine_ls_hydrogen_treatment mixed
_refine_ls_matrix_type full
_refine_ls_number_parameters 97
_refine_ls_number_reflns 1347
_refine_ls_number_restraints 0
_refine_ls_restrained_S_all 1.044
_refine_ls_R_factor_all 0.0922
_refine_ls_R_factor_gt 0.0441
_refine_ls_shift/su_max 0.000
_refine_ls_shift/su_mean 0.000
_refine_ls_structure_factor_coef Fsqd
_refine_ls_weighting_details 'calc w=1/[\s^2^(Fo^2^)+(0.0479P)^2^+0.3573P] where P=(Fo^2^+2Fc^2^)/3'
_refine_ls_weighting_scheme calc
_refine_ls_wR_factor_gt 0.0981
_refine_ls_wR_factor_ref 0.1191
_reflns_number_gt 841
_reflns_number_total 1347
_reflns_threshold_expression >2sigma(I)
_cod_data_source_file ja804150k-file004.cif
_cod_data_source_block shu1174
_cod_database_code 4108153

loop_
_symmetry_equiv_pos_as_xyz
'x, y, z'
'-x+1/2, -y, z+1/2'
'x+1/2, -y+1/2, -z+1/2'
'-x, y+1/2, -z'
'-x, -y, -z'
'x-1/2, y, -z-1/2'
'-x-1/2, y-1/2, z-1/2'
'x, -y-1/2, z'

loop_
_atom_site_label
_atom_site_type_symbol
_atom_site_fract_x
_atom_site_fract_y
_atom_site_fract_z
_atom_site_U_iso_or_equiv
_atom_site_adp_type
_atom_site_occupancy
_atom_site_symmetry_multiplicity
_atom_site_calc_flag
_atom_site_refinement_flags
B1 B 0.3362(3) 0.2500 0.40953(17) 0.0399(7) Uani 1 2 d S
H1B H 0.447(3) 0.2500 0.4286(16) 0.060 Uiso 1 2 d S
H1A H 0.3098(18) 0.109(3) 0.3708(12) 0.060 Uiso 1 1 d .
N1 N 0.12311(17) 0.2500 0.51692(10) 0.0254(4) Uani 1 2 d S
N2 N 0.09753(18) 0.2500 0.60466(10) 0.0302(5) Uani 1 2 d S
N3 N 0.31130(17) 0.2500 0.57641(10) 0.0273(4) Uani 1 2 d S
C1 C 0.2550(2) 0.2500 0.49764(13) 0.0267(5) Uani 1 2 d S
C2 C 0.2158(2) 0.2500 0.63745(13) 0.0294(5) Uani 1 2 d S
C3 C 0.2747(2) 0.2500 0.72523(13) 0.0382(6) Uani 1 2 d S
H3A H 0.2488 0.1342 0.7569 0.046 Uiso 0.50 1 calc PR
H3B H 0.2488 0.3658 0.7569 0.046 Uiso 0.50 1 calc PR
C4 C 0.4248(3) 0.2500 0.70658(17) 0.0655(9) Uani 1 2 d S
H4A H 0.4653 0.3651 0.7316 0.079 Uiso 0.50 1 calc PR
H4B H 0.4653 0.1349 0.7316 0.079 Uiso 0.50 1 calc PR
C5 C 0.4471(2) 0.2500 0.61062(15) 0.0397(6) Uani 1 2 d S
H5A H 0.4951 0.3657 0.5927 0.048 Uiso 0.50 1 calc PR
H5B H 0.4951 0.1343 0.5927 0.048 Uiso 0.50 1 calc PR
C6 C 0.0097(2) 0.2500 0.46083(14) 0.0286(5) Uani 1 2 d S
C7 C 0.0254(2) 0.2500 0.37262(15) 0.0409(6) Uani 1 2 d S
H7 H 0.1095 0.2500 0.3488 0.049 Uiso 1 2 calc SR
C8 C -0.0860(3) 0.2500 0.32034(16) 0.0495(7) Uani 1 2 d S
H8 H -0.0760 0.2500 0.2615 0.059 Uiso 1 2 calc SR
C9 C -0.2115(3) 0.2500 0.35540(18) 0.0481(7) Uani 1 2 d S
H9 H -0.2854 0.2500 0.3203 0.058 Uiso 1 2 calc SR
C10 C -0.2261(3) 0.2500 0.44271(18) 0.0475(7) Uani 1 2 d S
H10 H -0.3103 0.2500 0.4662 0.057 Uiso 1 2 calc SR
C11 C -0.1160(2) 0.2500 0.49633(16) 0.0382(6) Uani 1 2 d S
H11 H -0.1267 0.2500 0.5551 0.046 Uiso 1 2 calc SR

loop_
_atom_site_aniso_label
_atom_site_aniso_U_11
_atom_site_aniso_U_22
_atom_site_aniso_U_33
_atom_site_aniso_U_23
_atom_site_aniso_U_13
_atom_site_aniso_U_12
B1 0.0330(16) 0.058(2) 0.0282(14) 0.000 0.0044(12) 0.000
N1 0.0252(10) 0.0304(10) 0.0205(9) 0.000 0.0002(7) 0.000
N2 0.0295(10) 0.0395(11) 0.0216(9) 0.000 0.0020(8) 0.000
N3 0.0252(10) 0.0313(10) 0.0254(9) 0.000 -0.0012(7) 0.000
C1 0.0273(12) 0.0269(12) 0.0261(11) 0.000 -0.0012(9) 0.000
C2 0.0306(13) 0.0321(12) 0.0254(11) 0.000 -0.0006(10) 0.000
C3 0.0427(15) 0.0489(15) 0.0230(12) 0.000 -0.0046(10) 0.000
C4 0.0434(18) 0.116(3) 0.0366(14) 0.000 -0.0132(13) 0.000
C5 0.0271(13) 0.0532(16) 0.0389(13) 0.000 -0.0078(11) 0.000
C6 0.0288(13) 0.0242(11) 0.0328(12) 0.000 -0.0060(9) 0.000
C7 0.0354(14) 0.0530(16) 0.0344(13) 0.000 -0.0059(11) 0.000
C8 0.059(2) 0.0511(16) 0.0384(14) 0.000 -0.0211(13) 0.000
C9 0.0409(17) 0.0393(15) 0.0642(18) 0.000 -0.0290(15) 0.000
C10 0.0285(14) 0.0452(16) 0.0689(19) 0.000 -0.0093(13) 0.000
C11 0.0307(14) 0.0423(14) 0.0416(14) 0.000 -0.0038(11) 0.000

loop_
_atom_type_symbol
_atom_type_description
_atom_type_scat_dispersion_real
_atom_type_scat_dispersion_imag
_atom_type_scat_source
C C 0.0033 0.0016 'International Tables Vol C Tables 4.2.6.8 and 6.1.1.4'
H H 0.0000 0.0000 'International Tables Vol C Tables 4.2.6.8 and 6.1.1.4'
B B 0.0013 0.0007 'International Tables Vol C Tables 4.2.6.8 and 6.1.1.4'
N N 0.0061 0.0033 'International Tables Vol C Tables 4.2.6.8 and 6.1.1.4'

loop_
_geom_angle_atom_site_label_1
_geom_angle_atom_site_label_2
_geom_angle_atom_site_label_3
_geom_angle
C1 B1 H1B 105.8(13)
C1 B1 H1A 109.2(9)
H1B B1 H1A 110.8(11)
C1 N1 N2 113.42(16)
C1 N1 C6 129.74(17)
N2 N1 C6 116.84(16)
C2 N2 N1 102.62(17)
C2 N3 C1 110.02(18)
C2 N3 C5 113.91(17)
C1 N3 C5 136.07(18)
N3 C1 N1 101.95(17)
N3 C1 B1 124.5(2)
N1 C1 B1 133.50(19)
N2 C2 N3 111.99(18)
N2 C2 C3 136.7(2)
N3 C2 C3 111.35(19)
C2 C3 C4 102.49(18)
C2 C3 H3A 111.3
C4 C3 H3A 111.3
C2 C3 H3B 111.3
C4 C3 H3B 111.3
H3A C3 H3B 109.2
C5 C4 C3 109.41(19)
C5 C4 H4A 109.8
C3 C4 H4A 109.8
C5 C4 H4B 109.8
C3 C4 H4B 109.8
H4A C4 H4B 108.2
N3 C5 C4 102.84(19)
N3 C5 H5A 111.2
C4 C5 H5A 111.2
N3 C5 H5B 111.2
C4 C5 H5B 111.2
H5A C5 H5B 109.1
C11 C6 C7 120.2(2)
C11 C6 N1 118.86(19)
C7 C6 N1 120.9(2)
C6 C7 C8 119.5(2)
C6 C7 H7 120.3
C8 C7 H7 120.3
C9 C8 C7 120.5(2)
C9 C8 H8 119.7
C7 C8 H8 119.7
C10 C9 C8 119.6(2)
C10 C9 H9 120.2
C8 C9 H9 120.2
C9 C10 C11 120.9(3)
C9 C10 H10 119.5
C11 C10 H10 119.5
C6 C11 C10 119.3(2)
C6 C11 H11 120.4
C10 C11 H11 120.4

loop_
_geom_bond_atom_site_label_1
_geom_bond_atom_site_label_2
_geom_bond_distance
B1 C1 1.611(3)
B1 H1B 1.17(3)
B1 H1A 1.170(19)
N1 C1 1.371(3)
N1 N2 1.403(2)
N1 C6 1.448(3)
N2 C2 1.305(3)
N3 C2 1.363(3)
N3 C1 1.363(3)
N3 C5 1.477(3)
C2 C3 1.503(3)
C3 C4 1.549(4)
C3 H3A 0.9700
C3 H3B 0.9700
C4 C5 1.525(3)
C4 H4A 0.9700
C4 H4B 0.9700
C5 H5A 0.9700
C5 H5B 0.9700
C6 C11 1.390(3)
C6 C7 1.395(3)
C7 C8 1.397(3)
C7 H7 0.9300
C8 C9 1.386(4)
C8 H8 0.9300
C9 C10 1.380(4)
C9 H9 0.9300
C10 C11 1.398(3)
C10 H10 0.9300
C11 H11 0.9300
